data_1567593
loop_
_publ_author_name
'Mandal, Sukhendu'
'Biswas, Sourav'
'Das, Anish Kumar'
'Manna, Surya Sekhar'
'Pathak, Biswarup'

_publ_section_title
;
 Template-Assisted Alloying of Atom-Precise Silver Nanocluster: A New
 Approach to Generate Cluster Functionality
;
_journal_name_full 'Chemical Science'
_journal_paper_doi 10.1039/D2SC04390D
_journal_year 2022
_chemical_formula_sum 'C162 H288 Ag40 Cu2 F48 N12 O48 S23'
_chemical_formula_weight 9263.29
_space_group_crystal_system monoclinic
_space_group_IT_number 14
_space_group_name_Hall '-P 2yn'
_space_group_name_H-M_alt 'P 1 21/n 1'
_atom_sites_solution_hydrogens geom
_audit_creation_method SHELXL-2018/3
_audit_update_record
;
2022-07-04 deposited with the CCDC.	2022-09-05 downloaded from the CCDC.
;
_cell_angle_alpha 90
_cell_angle_beta 105.548(2)
_cell_angle_gamma 90
_cell_formula_units_Z 1
_cell_length_a 15.9453(15)
_cell_length_b 18.3040(17)
_cell_length_c 24.394(2)
_cell_measurement_reflns_used 115684
_cell_measurement_temperature 150
_cell_measurement_theta_max 28.449
_cell_measurement_theta_min 2.060
_cell_volume 6859.2(11)
_computing_cell_refinement 'Bruker SAINT'
_computing_data_collection 'Bruker SAINT'
_computing_data_reduction 'Bruker APEX2'
_computing_molecular_graphics 'Mercury (Macrae <I>et al. </I>, 2008)'
_computing_publication_material 'WINZX (Farrugia, 2014) and PLATON(Spek, 2009)'
_computing_structure_refinement 'SHELXL-2018/3 (Sheldrick, 2018)'
_computing_structure_solution 'SHELXT 2014/5 (Sheldrick, 2014)'
_diffrn_ambient_temperature 150
_diffrn_measured_fraction_theta_full 0.999
_diffrn_measured_fraction_theta_max 0.994
_diffrn_measurement_device_type 'Bruker APEX-II CCD'
_diffrn_measurement_method '\f and \w scans'
_diffrn_radiation_type MoK\a
_diffrn_radiation_wavelength 0.71073
_diffrn_reflns_av_R_equivalents 0.1553
_diffrn_reflns_av_unetI/netI 0.1141
_diffrn_reflns_Laue_measured_fraction_full 0.999
_diffrn_reflns_Laue_measured_fraction_max 0.994
_diffrn_reflns_limit_h_max 21
_diffrn_reflns_limit_h_min -21
_diffrn_reflns_limit_k_max 24
_diffrn_reflns_limit_k_min -24
_diffrn_reflns_limit_l_max 32
_diffrn_reflns_limit_l_min -32
_diffrn_reflns_number 115684
_diffrn_reflns_point_group_measured_fraction_full 0.999
_diffrn_reflns_point_group_measured_fraction_max 0.994
_diffrn_reflns_theta_full 25.242
_diffrn_reflns_theta_max 28.449
_diffrn_reflns_theta_min 2.060
_exptl_absorpt_coefficient_mu 3.197
_exptl_absorpt_correction_type none
_exptl_crystal_colour brown
_exptl_crystal_density_diffrn 2.243
_exptl_crystal_description block
_exptl_crystal_F_000 4466
_exptl_crystal_size_max 0.040
_exptl_crystal_size_mid 0.037
_exptl_crystal_size_min 0.028
_refine_diff_density_max 2.603
_refine_diff_density_min -1.723
_refine_diff_density_rms 0.205
_refine_ls_extinction_coef 0.00113(8)
_refine_ls_extinction_expression Fc^*^=kFc[1+0.001xFc^2^\l^3^/sin(2\q)]^-1/4^
_refine_ls_extinction_method 'SHELXL-2018/3 (Sheldrick 2018)'
_refine_ls_goodness_of_fit_ref 1.027
_refine_ls_hydrogen_treatment constr
_refine_ls_matrix_type full
_refine_ls_number_parameters 797
_refine_ls_number_reflns 17208
_refine_ls_number_restraints 126
_refine_ls_restrained_S_all 1.052
_refine_ls_R_factor_all 0.1504
_refine_ls_R_factor_gt 0.0626
_refine_ls_shift/su_max 0.001
_refine_ls_shift/su_mean 0.000
_refine_ls_structure_factor_coef Fsqd
_refine_ls_weighting_details 'w=1/[\s^2^(Fo^2^)+(0.0802P)^2^] where P=(Fo^2^+2Fc^2^)/3'
_refine_ls_weighting_scheme calc
_refine_ls_wR_factor_gt 0.1452
_refine_ls_wR_factor_ref 0.1831
_reflns_Friedel_coverage 0.000
_reflns_number_gt 8450
_reflns_number_total 17208
_reflns_threshold_expression 'I > 2\s(I)'
_cod_data_source_file d2sc04390d1.cif
_cod_data_source_block shelx
_cod_original_sg_symbol_H-M 'P 21/n'
_cod_database_code 1567593
_shelx_shelxl_version_number 2018/3
_shelx_space_group_comment
;
The symmetry employed for this shelxl refinement is uniquely defined
by the following loop, which should always be used as a source of
symmetry information in preference to the above space-group names.
They are only intended as comments.
;
_shelx_estimated_absorpt_t_min 0.883
_shelx_estimated_absorpt_t_max 0.916

loop_
_space_group_symop_operation_xyz
'x, y, z'
'-x+1/2, y+1/2, -z+1/2'
'-x, -y, -z'
'x-1/2, -y-1/2, z-1/2'

loop_
_atom_site_label
_atom_site_type_symbol
_atom_site_fract_x
_atom_site_fract_y
_atom_site_fract_z
_atom_site_U_iso_or_equiv
_atom_site_adp_type
_atom_site_occupancy
_atom_site_site_symmetry_order
_atom_site_calc_flag
_atom_site_refinement_flags_posn
_atom_site_refinement_flags_adp
_atom_site_refinement_flags_occupancy
_atom_site_disorder_assembly
_atom_site_disorder_group
Ag01 Ag 0.31819(5) 0.32278(4) 0.58749(3) 0.0411(2) Uani 1 1 d . . . . .
Ag02 Ag 0.32137(5) 0.47172(4) 0.64431(4) 0.0424(2) Uani 1 1 d . . . . .
Ag03 Ag 0.51464(5) 0.50870(4) 0.63831(4) 0.0421(2) Uani 1 1 d . . . . .
Ag04 Ag 0.49844(5) 0.75178(4) 0.60014(3) 0.0433(2) Uani 1 1 d . . . . .
Ag05 Ag 0.30198(5) 0.46393(4) 0.51611(3) 0.0418(2) Uani 1 1 d . . . . .
Ag06 Ag 0.39884(5) 0.63120(4) 0.65114(4) 0.0435(2) Uani 1 1 d . . . . .
Ag07 Ag 0.38770(5) 0.24147(5) 0.48566(4) 0.0449(2) Uani 1 1 d . . . . .
Ag08 Ag 0.37707(5) 0.63986(5) 0.51969(4) 0.0463(2) Uani 1 1 d . . . . .
Ag09 Ag 0.50574(5) 0.34127(5) 0.57472(4) 0.0455(2) Uani 1 1 d . . . . .
Ag0A Ag 0.63642(6) 0.61287(5) 0.58468(4) 0.0503(2) Uani 1 1 d . . . . .
S00B S 0.44978(16) 0.38980(14) 0.65130(10) 0.0344(6) Uani 1 1 d . . . . .
S00C S 0.54825(16) 0.25768(13) 0.50901(11) 0.0339(6) Uani 1 1 d . . . . .
S00D S 0.55701(15) 0.63853(13) 0.65716(11) 0.0338(6) Uani 1 1 d . . . . .
S00E S 0.27737(15) 0.34023(14) 0.47844(11) 0.0358(6) Uani 1 1 d . . . . .
S00F S 0.28569(15) 0.57387(14) 0.56859(11) 0.0366(6) Uani 1 1 d . . . . .
O1 O 0.3335(5) 0.7287(4) 0.6800(3) 0.055(2) Uani 1 1 d . . . . .
F00I F 0.0564(5) 0.3331(5) 0.6816(4) 0.087(3) Uani 1 1 d . . . . .
O00J O 0.3438(5) 0.5499(4) 0.7280(3) 0.054(2) Uani 1 1 d . . . . .
O00K O 0.3264(5) 0.1392(4) 0.4339(4) 0.059(2) Uani 1 1 d . U . . .
O00L O 0.4023(5) 0.1497(4) 0.3697(3) 0.057(2) Uani 1 1 d . U . . .
O00M O 0.1926(5) 0.3122(4) 0.6177(4) 0.058(2) Uani 1 1 d . . . . .
O00N O 0.3805(6) 0.8107(5) 0.6273(4) 0.062(2) Uani 1 1 d . . . . .
F00O F 0.2646(7) 0.9048(5) 0.6418(5) 0.124(4) Uani 1 1 d . . . . .
O00P O 0.1856(5) 0.4277(5) 0.6415(4) 0.066(2) Uani 1 1 d . . . . .
F00Q F 0.2685(6) 0.8525(5) 0.7193(4) 0.107(3) Uani 1 1 d . . . . .
N3 N 0.3211(6) 0.6170(5) 0.8002(4) 0.051(2) Uani 1 1 d . . . . .
F00S F 0.0203(5) 0.3066(6) 0.5948(4) 0.110(3) Uani 1 1 d . . . . .
F00T F 0.0167(5) 0.4180(5) 0.6229(5) 0.106(3) Uani 1 1 d . . . . .
O00U O 0.0805(7) 0.0917(6) 0.5209(5) 0.098(3) Uani 1 1 d . U . . .
O00V O 0.4585(6) 0.1211(5) 0.6649(4) 0.071(3) Uani 1 1 d . . . . .
F00W F 0.1849(5) 0.8137(5) 0.6449(5) 0.122(4) Uani 1 1 d . . . . .
N1 N -0.0312(8) 0.0754(7) 0.5575(6) 0.095(4) Uani 1 1 d . . . . .
C00Z C 0.6083(6) 0.1731(5) 0.5413(4) 0.035(2) Uani 1 1 d . . . . .
C010 C 0.2960(8) 0.5690(6) 0.7602(5) 0.052(3) Uani 1 1 d . . . . .
C011 C 0.2673(9) 0.6446(8) 0.8355(6) 0.078(4) Uani 1 1 d . . . . .
H01A H 0.214672 0.664982 0.811611 0.117 Uiso 1 1 calc R U . . .
H01B H 0.298696 0.681714 0.860575 0.117 Uiso 1 1 calc R U . . .
H01C H 0.253276 0.605298 0.857533 0.117 Uiso 1 1 calc R U . . .
C012 C 0.1553(7) 0.6180(7) 0.6147(5) 0.058(3) Uani 1 1 d . . . . .
H01D H 0.163733 0.571459 0.633571 0.086 Uiso 1 1 calc R U . . .
H01E H 0.096365 0.633827 0.609931 0.086 Uiso 1 1 calc R U . . .
H01F H 0.194498 0.653088 0.637230 0.086 Uiso 1 1 calc R U . . .
F2 F 0.3367(7) 0.0144(5) 0.3360(5) 0.138(4) Uani 1 1 d . U . . .
C014 C 0.1564(7) 0.3656(7) 0.6297(4) 0.045(3) Uani 1 1 d . . . . .
C015 C 0.0609(9) 0.3545(8) 0.6315(6) 0.061(3) Uani 1 1 d . . . . .
C016 C 0.1731(6) 0.6109(6) 0.5567(5) 0.044(3) Uani 1 1 d . . . . .
C017 C 0.3469(7) 0.1235(6) 0.3915(6) 0.053(2) Uani 1 1 d . U . . .
C018 C 0.500000 0.500000 0.500000 0.044(3) Uani 1 2 d S U P . .
C019 C 0.0461(10) 0.0562(9) 0.5522(7) 0.082(4) Uani 1 1 d . U . . .
C01A C 0.4645(8) 0.0543(8) 0.6687(6) 0.064(4) Uani 1 1 d . . . . .
C01B C 0.1680(7) 0.6841(6) 0.5291(5) 0.058(3) Uani 1 1 d . . . . .
H01G H 0.209260 0.716533 0.553144 0.086 Uiso 1 1 calc R U . . .
H01H H 0.110383 0.703545 0.523256 0.086 Uiso 1 1 calc R U . . .
H01I H 0.181196 0.679353 0.493097 0.086 Uiso 1 1 calc R U . . .
C01C C 0.1611(6) 0.3186(7) 0.4394(5) 0.055(3) Uani 1 1 d . U . . .
C01D C 0.4270(10) 0.0058(7) 0.6172(6) 0.074(4) Uani 1 1 d . . . . .
H6 H 0.472321 -0.024404 0.610228 0.111 Uiso 1 1 calc R U . . .
H H 0.402956 0.035731 0.584444 0.111 Uiso 1 1 calc R U . . .
HA H 0.382086 -0.024643 0.624433 0.111 Uiso 1 1 calc R U . . .
F4 F 0.2627(8) 0.0169(6) 0.3861(5) 0.145(4) Uani 1 1 d . U . . .
N2 N 0.4988(8) 0.0200(6) 0.7149(6) 0.075(3) Uani 1 1 d . . . . .
C01G C 0.5524(9) 0.1087(6) 0.5166(5) 0.065(4) Uani 1 1 d . . . . .
H01J H 0.534996 0.112506 0.475832 0.097 Uiso 1 1 calc R U . . .
H01K H 0.501615 0.107957 0.530616 0.097 Uiso 1 1 calc R U . . .
H01L H 0.584838 0.064383 0.527471 0.097 Uiso 1 1 calc R U . . .
C01H C 0.6285(6) 0.6618(6) 0.7292(4) 0.041(3) Uani 1 1 d . . . . .
C01I C 0.3356(7) 0.7877(6) 0.6560(5) 0.046(3) Uani 1 1 d . . . . .
C01J C 0.4875(7) 0.3459(6) 0.7233(4) 0.040(2) Uani 1 1 d . . . . .
C01K C 0.0857(12) -0.0101(9) 0.5844(7) 0.114(7) Uani 1 1 d . . . . .
H4 H 0.090199 -0.003399 0.624125 0.171 Uiso 1 1 calc R U . . .
HB H 0.142667 -0.017873 0.579278 0.171 Uiso 1 1 calc R U . . .
HC H 0.049749 -0.051825 0.570554 0.171 Uiso 1 1 calc R U . . .
C01L C 0.2641(8) 0.8433(8) 0.6635(6) 0.064(4) Uani 1 1 d . . . . .
F01M F 0.8509(6) 0.4036(6) 0.6465(6) 0.140(4) Uani 1 1 d . U . . .
C01N C 0.6950(8) 0.1719(7) 0.5266(6) 0.073(4) Uani 1 1 d . . . . .
H01M H 0.728745 0.131019 0.545005 0.109 Uiso 1 1 calc R U . . .
H01N H 0.725987 0.216366 0.539440 0.109 Uiso 1 1 calc R U . . .
H01O H 0.685015 0.167586 0.486169 0.109 Uiso 1 1 calc R U . . .
C01O C 0.6332(8) 0.5965(7) 0.7670(5) 0.064(4) Uani 1 1 d . . . . .
H01P H 0.577146 0.588004 0.773296 0.097 Uiso 1 1 calc R U . . .
H01Q H 0.675178 0.605324 0.802716 0.097 Uiso 1 1 calc R U . . .
H01R H 0.650340 0.554473 0.749075 0.097 Uiso 1 1 calc R U . . .
C01P C 0.4055(8) 0.6513(8) 0.8089(6) 0.071(4) Uani 1 1 d . . . . .
H01S H 0.446590 0.616128 0.802543 0.106 Uiso 1 1 calc R U . . .
H01T H 0.424772 0.669226 0.847235 0.106 Uiso 1 1 calc R U . . .
H01U H 0.401175 0.691198 0.782791 0.106 Uiso 1 1 calc R U . . .
C01Q C -0.0720(11) 0.1442(8) 0.5269(8) 0.108(6) Uani 1 1 d . . . . .
H5 H -0.058777 0.184894 0.552559 0.161 Uiso 1 1 calc R U . . .
HD H -0.133956 0.138015 0.513867 0.161 Uiso 1 1 calc R U . . .
HE H -0.049041 0.153030 0.494930 0.161 Uiso 1 1 calc R U . . .
C01R C 0.5877(9) 0.7275(7) 0.7516(5) 0.070(4) Uani 1 1 d . . . . .
H01V H 0.584197 0.768094 0.726187 0.106 Uiso 1 1 calc R U . . .
H01W H 0.623136 0.740551 0.788701 0.106 Uiso 1 1 calc R U . . .
H01X H 0.530358 0.714803 0.753923 0.106 Uiso 1 1 calc R U . . .
C01S C 0.2936(10) 0.0637(8) 0.3564(8) 0.077(3) Uani 1 1 d . U . . .
C01T C 0.6238(9) 0.1767(6) 0.6046(5) 0.060(3) Uani 1 1 d . . . . .
H01Y H 0.568983 0.175574 0.613875 0.090 Uiso 1 1 calc R U . . .
HF H 0.653788 0.221253 0.618581 0.090 Uiso 1 1 calc R U . . .
HG H 0.658500 0.135760 0.621835 0.090 Uiso 1 1 calc R U . . .
C01U C 0.7173(7) 0.6834(8) 0.7224(5) 0.066(4) Uani 1 1 d . . . . .
H01Z H 0.743306 0.642164 0.708937 0.099 Uiso 1 1 calc R U . . .
HH H 0.753946 0.698990 0.758414 0.099 Uiso 1 1 calc R U . . .
HI H 0.710606 0.722625 0.695408 0.099 Uiso 1 1 calc R U . . .
C01W C 0.5711(9) 0.3068(8) 0.7255(5) 0.078(5) Uani 1 1 d . . . . .
H01 H 0.612482 0.340789 0.717901 0.117 Uiso 1 1 calc R U . . .
HJ H 0.560294 0.268782 0.697329 0.117 Uiso 1 1 calc R U . . .
HK H 0.593987 0.285800 0.762534 0.117 Uiso 1 1 calc R U . . .
C01X C 0.5027(11) 0.4052(7) 0.7672(5) 0.075(4) Uani 1 1 d . . . . .
H1 H 0.517062 0.383787 0.804446 0.112 Uiso 1 1 calc R U . . .
HL H 0.450889 0.434104 0.761740 0.112 Uiso 1 1 calc R U . . .
HM H 0.549836 0.435645 0.763393 0.112 Uiso 1 1 calc R U . . .
C01Y C 0.4184(8) 0.2928(7) 0.7292(5) 0.071(4) Uani 1 1 d . . . . .
H2 H 0.413381 0.254365 0.701719 0.106 Uiso 1 1 calc R U . . .
HN H 0.363716 0.317769 0.722823 0.106 Uiso 1 1 calc R U . . .
HO H 0.434104 0.272323 0.766815 0.106 Uiso 1 1 calc R U . . .
C01Z C 0.1105(7) 0.5577(6) 0.5199(6) 0.062(4) Uani 1 1 d . . . . .
H3 H 0.125358 0.551125 0.484610 0.093 Uiso 1 1 calc R U . . .
HP H 0.052338 0.576532 0.512461 0.093 Uiso 1 1 calc R U . . .
HQ H 0.113993 0.511677 0.539210 0.093 Uiso 1 1 calc R U . . .
C020 C 0.2064(9) 0.5351(7) 0.7540(6) 0.072(4) Uani 1 1 d . . . . .
H02A H 0.162235 0.567169 0.732334 0.109 Uiso 1 1 calc R U . . .
H02B H 0.197587 0.527692 0.791034 0.109 Uiso 1 1 calc R U . . .
H02C H 0.203122 0.488947 0.734797 0.109 Uiso 1 1 calc R U . . .
C021 C -0.0842(12) 0.0342(11) 0.5863(7) 0.113(6) Uani 1 1 d . . . . .
H02G H -0.137492 0.020060 0.559332 0.169 Uiso 1 1 calc R U . . .
H02H H -0.097109 0.063886 0.615415 0.169 Uiso 1 1 calc R U . . .
H02I H -0.053166 -0.008697 0.603165 0.169 Uiso 1 1 calc R U . . .
C022 C 0.5396(10) 0.0658(9) 0.7655(6) 0.088(5) Uani 1 1 d . . . . .
H02J H 0.548178 0.114508 0.753445 0.132 Uiso 1 1 calc R U . . .
H02K H 0.594784 0.045187 0.785338 0.132 Uiso 1 1 calc R U . . .
H02L H 0.502201 0.067244 0.790489 0.132 Uiso 1 1 calc R U . . .
C023 C 0.5047(11) -0.0585(7) 0.7223(6) 0.081(4) Uani 1 1 d . . . . .
H02M H 0.461089 -0.074763 0.740049 0.121 Uiso 1 1 calc R U . . .
H02N H 0.561327 -0.071169 0.745857 0.121 Uiso 1 1 calc R U . . .
H02O H 0.495565 -0.081608 0.685822 0.121 Uiso 1 1 calc R U . . .
F024 F 0.7736(8) 0.3742(7) 0.6942(5) 0.156(5) Uani 1 1 d . U . . .
F3 F 0.2344(8) 0.0814(6) 0.3179(6) 0.183(5) Uani 1 1 d . U . . .
F026 F 0.7549(8) 0.3327(6) 0.6152(7) 0.190(6) Uani 1 1 d . U . . .
C028 C 0.7127(10) 0.4509(8) 0.6199(7) 0.088(4) Uani 1 1 d . U . . .
O029 O 0.5358(11) 0.5532(9) 0.4909(7) 0.067(4) Uani 0.5 1 d . U P . .
C02B C 0.1251(10) 0.2736(11) 0.4779(7) 0.136(6) Uani 1 1 d . U . . .
H02D H 0.086988 0.237196 0.456229 0.204 Uiso 1 1 calc R U . . .
H02E H 0.093046 0.304261 0.497079 0.204 Uiso 1 1 calc R U . . .
H02F H 0.171778 0.250246 0.505480 0.204 Uiso 1 1 calc R U . . .
C1 C 0.1598(9) 0.2857(10) 0.3871(7) 0.107(5) Uani 1 1 d . U . . .
H1A H 0.180133 0.236290 0.393564 0.160 Uiso 1 1 calc R U . . .
H1B H 0.197071 0.312537 0.369273 0.160 Uiso 1 1 calc R U . . .
H1C H 0.101458 0.285977 0.362887 0.160 Uiso 1 1 calc R U . . .
C2 C 0.1155(10) 0.3891(10) 0.4269(9) 0.146(7) Uani 1 1 d . U . . .
H2A H 0.123906 0.416606 0.461470 0.218 Uiso 1 1 calc R U . . .
H2B H 0.054413 0.380557 0.410783 0.218 Uiso 1 1 calc R U . . .
H2C H 0.138323 0.416001 0.400377 0.218 Uiso 1 1 calc R U . . .
S50 S 0.3515(5) 0.1924(4) 0.5781(3) 0.122(2) Uani 0.75 1 d . . P . .
O50 O 0.4811(11) 0.5370(9) 0.5331(6) 0.063(4) Uani 0.5 1 d . U P . .
Cu1 Cu 0.2461(8) 0.0848(6) 0.5193(5) 0.273(5) Uani 0.5 1 d . . P . .
C3 C 0.7730(9) 0.3928(8) 0.6431(6) 0.066(4) Uani 1 1 d . . . . .
O2 O 0.6508(11) 0.4393(8) 0.5908(8) 0.191(6) Uani 1 1 d . U . . .
O3 O 0.7280(9) 0.5107(6) 0.6333(6) 0.137(4) Uani 1 1 d . U . . .

loop_
_atom_site_aniso_label
_atom_site_aniso_U_11
_atom_site_aniso_U_22
_atom_site_aniso_U_33
_atom_site_aniso_U_23
_atom_site_aniso_U_13
_atom_site_aniso_U_12
Ag01 0.0431(4) 0.0414(5) 0.0359(5) -0.0013(4) 0.0055(4) -0.0021(4)
Ag02 0.0440(5) 0.0389(5) 0.0456(5) 0.0014(4) 0.0141(4) 0.0039(4)
Ag03 0.0404(4) 0.0367(4) 0.0486(5) 0.0015(4) 0.0111(4) -0.0040(4)
Ag04 0.0486(5) 0.0400(5) 0.0394(5) 0.0037(4) 0.0083(4) -0.0051(4)
Ag05 0.0451(5) 0.0397(5) 0.0387(5) -0.0013(4) 0.0077(4) 0.0023(4)
Ag06 0.0342(4) 0.0429(5) 0.0525(5) -0.0034(4) 0.0103(4) -0.0027(3)
Ag07 0.0349(4) 0.0441(5) 0.0577(6) -0.0063(4) 0.0160(4) -0.0030(4)
Ag08 0.0403(4) 0.0489(5) 0.0498(5) 0.0083(4) 0.0121(4) -0.0072(4)
Ag09 0.0406(4) 0.0529(5) 0.0435(5) -0.0101(4) 0.0123(4) 0.0011(4)
Ag0A 0.0451(5) 0.0665(6) 0.0423(5) -0.0061(4) 0.0169(4) -0.0131(4)
S00B 0.0384(13) 0.0348(13) 0.0284(13) 0.0003(11) 0.0060(11) 0.0000(11)
S00C 0.0343(12) 0.0314(13) 0.0359(14) 0.0021(11) 0.0096(11) 0.0017(10)
S00D 0.0301(12) 0.0366(14) 0.0318(14) 0.0016(11) 0.0032(11) -0.0042(10)
S00E 0.0304(12) 0.0437(15) 0.0314(14) -0.0028(12) 0.0049(11) 0.0006(11)
S00F 0.0277(12) 0.0369(14) 0.0444(16) 0.0029(12) 0.0083(11) -0.0011(10)
O1 0.063(5) 0.039(4) 0.063(6) -0.011(4) 0.019(4) 0.002(4)
F00I 0.084(6) 0.109(7) 0.082(6) 0.011(5) 0.046(5) -0.013(5)
O00J 0.069(5) 0.052(5) 0.048(5) -0.007(4) 0.026(4) 0.009(4)
O00K 0.054(4) 0.061(5) 0.066(5) -0.021(4) 0.022(4) -0.022(4)
O00L 0.063(5) 0.055(5) 0.052(5) -0.011(4) 0.016(4) -0.026(4)
O00M 0.061(5) 0.050(5) 0.070(6) 0.002(4) 0.030(5) -0.005(4)
O00N 0.069(6) 0.056(5) 0.068(6) 0.003(5) 0.028(5) 0.000(4)
F00O 0.128(8) 0.064(6) 0.201(12) 0.045(7) 0.079(8) 0.047(6)
O00P 0.051(5) 0.061(6) 0.097(7) -0.018(5) 0.037(5) -0.008(4)
F00Q 0.115(7) 0.119(8) 0.092(7) -0.017(6) 0.037(6) 0.046(6)
N3 0.051(6) 0.058(6) 0.046(6) -0.006(5) 0.018(5) 0.004(5)
F00S 0.059(5) 0.149(9) 0.126(8) -0.067(7) 0.033(5) -0.045(5)
F00T 0.049(4) 0.093(7) 0.180(10) 0.024(7) 0.036(6) 0.003(4)
O00U 0.078(7) 0.093(8) 0.126(9) 0.014(7) 0.034(6) -0.015(6)
O00V 0.088(7) 0.044(5) 0.077(7) 0.010(5) 0.017(5) -0.001(5)
F00W 0.057(5) 0.111(8) 0.190(11) -0.034(7) 0.023(6) 0.024(5)
N1 0.076(9) 0.089(10) 0.124(12) -0.001(9) 0.036(9) -0.007(8)
C00Z 0.037(5) 0.024(5) 0.038(6) 0.005(4) -0.004(5) 0.009(4)
C010 0.072(8) 0.037(6) 0.051(8) 0.005(6) 0.022(7) 0.006(6)
C011 0.072(9) 0.104(12) 0.065(9) -0.023(8) 0.029(8) 0.016(8)
C012 0.040(6) 0.072(8) 0.067(8) -0.006(7) 0.025(6) -0.002(6)
F2 0.122(7) 0.084(6) 0.201(9) -0.083(6) 0.031(7) -0.029(5)
C014 0.053(7) 0.056(8) 0.031(6) 0.000(6) 0.018(5) -0.010(6)
C015 0.060(8) 0.063(9) 0.062(9) -0.001(7) 0.016(7) -0.018(7)
C016 0.029(5) 0.047(6) 0.058(7) 0.008(6) 0.016(5) 0.009(5)
C017 0.049(5) 0.042(5) 0.069(6) -0.012(5) 0.016(4) -0.018(4)
C018 0.050(7) 0.043(7) 0.032(7) 0.018(6) 0.000(6) 0.021(6)
C019 0.063(8) 0.087(10) 0.099(11) 0.003(9) 0.027(8) -0.004(8)
C01A 0.057(8) 0.077(10) 0.068(10) 0.010(8) 0.035(7) 0.003(7)
C01B 0.043(6) 0.060(8) 0.070(9) 0.012(7) 0.016(6) 0.011(6)
C01C 0.019(4) 0.080(8) 0.063(7) -0.011(6) 0.006(5) -0.015(5)
C01D 0.094(11) 0.064(9) 0.062(9) 0.001(7) 0.017(8) 0.015(8)
F4 0.172(8) 0.107(7) 0.166(8) -0.054(6) 0.061(7) -0.090(6)
N2 0.070(7) 0.072(8) 0.091(10) 0.011(7) 0.037(7) 0.015(6)
C01G 0.087(10) 0.040(7) 0.059(8) 0.011(6) 0.007(7) 0.007(7)
C01H 0.034(5) 0.059(7) 0.025(5) -0.008(5) 0.001(4) -0.011(5)
C01I 0.050(7) 0.043(7) 0.043(7) -0.008(6) 0.009(6) 0.005(5)
C01J 0.040(6) 0.048(6) 0.027(6) 0.005(5) 0.000(5) -0.006(5)
C01K 0.133(15) 0.086(12) 0.086(12) -0.011(10) -0.036(11) 0.056(11)
C01L 0.050(8) 0.069(9) 0.069(10) -0.019(8) 0.013(7) -0.009(7)
F01M 0.052(5) 0.144(8) 0.212(10) 0.028(8) 0.013(6) 0.021(5)
C01N 0.058(8) 0.058(8) 0.112(12) 0.030(8) 0.040(8) 0.032(7)
C01O 0.064(8) 0.075(9) 0.048(8) -0.004(7) 0.004(6) -0.009(7)
C01P 0.063(8) 0.090(10) 0.058(8) -0.029(8) 0.012(7) -0.008(8)
C01Q 0.101(13) 0.067(11) 0.162(18) 0.009(11) 0.048(13) 0.026(10)
C01R 0.097(11) 0.064(9) 0.056(8) -0.021(7) 0.030(8) -0.019(8)
C01S 0.063(6) 0.051(6) 0.108(7) -0.031(6) 0.009(6) -0.028(5)
C01T 0.085(9) 0.047(7) 0.041(7) 0.012(6) 0.006(7) 0.013(7)
C01U 0.038(6) 0.109(11) 0.042(7) -0.007(7) -0.006(6) -0.034(7)
C01W 0.087(10) 0.112(12) 0.032(7) 0.023(7) 0.010(7) 0.063(9)
C01X 0.135(13) 0.050(8) 0.030(7) -0.011(6) 0.005(8) 0.009(8)
C01Y 0.074(9) 0.085(10) 0.044(7) 0.025(7) -0.002(7) -0.034(8)
C01Z 0.031(6) 0.060(8) 0.087(10) -0.009(7) 0.004(6) 0.003(5)
C020 0.085(10) 0.063(8) 0.084(10) -0.011(8) 0.047(9) -0.010(7)
C021 0.130(16) 0.145(17) 0.075(12) 0.000(11) 0.049(11) -0.039(13)
C022 0.084(11) 0.104(12) 0.059(9) -0.026(9) -0.010(8) -0.006(9)
C023 0.120(13) 0.054(9) 0.071(10) 0.021(7) 0.029(9) 0.007(8)
F024 0.140(9) 0.189(11) 0.141(9) 0.100(8) 0.042(7) 0.074(8)
F3 0.155(8) 0.099(7) 0.203(9) -0.043(7) -0.111(7) -0.017(6)
F026 0.167(10) 0.085(7) 0.240(13) -0.037(8) -0.081(10) 0.027(7)
C028 0.079(8) 0.041(6) 0.105(10) -0.010(7) -0.045(7) 0.007(7)
O029 0.066(8) 0.054(7) 0.062(7) 0.046(6) -0.014(6) 0.007(6)
C02B 0.073(9) 0.225(16) 0.096(11) 0.043(12) 0.001(9) -0.082(11)
C1 0.052(8) 0.161(13) 0.094(11) -0.070(10) -0.003(8) -0.021(9)
C2 0.065(9) 0.108(12) 0.211(16) -0.035(12) -0.055(11) 0.018(9)
S50 0.141(6) 0.107(5) 0.126(6) 0.002(4) 0.050(5) -0.002(5)
O50 0.078(8) 0.067(8) 0.034(7) 0.003(6) -0.002(6) 0.047(7)
Cu1 0.287(13) 0.267(12) 0.260(12) 0.010(10) 0.066(10) -0.028(10)
C3 0.059(9) 0.060(9) 0.069(10) -0.002(8) 0.001(7) -0.004(7)
O2 0.165(11) 0.101(9) 0.226(13) -0.014(9) -0.086(10) 0.028(9)
O3 0.140(8) 0.074(6) 0.149(9) -0.011(7) -0.042(7) 0.022(7)

loop_
_atom_type_symbol
_atom_type_description
_atom_type_scat_dispersion_real
_atom_type_scat_dispersion_imag
_atom_type_scat_source
C C 0.0033 0.0016 'International Tables Vol C Tables 4.2.6.8 and 6.1.1.4'
H H 0.0000 0.0000 'International Tables Vol C Tables 4.2.6.8 and 6.1.1.4'
Ag Ag -0.8971 1.1015 'International Tables Vol C Tables 4.2.6.8 and 6.1.1.4'
Cu Cu 0.3201 1.2651 'International Tables Vol C Tables 4.2.6.8 and 6.1.1.4'
F F 0.0171 0.0103 'International Tables Vol C Tables 4.2.6.8 and 6.1.1.4'
N N 0.0061 0.0033 'International Tables Vol C Tables 4.2.6.8 and 6.1.1.4'
O O 0.0106 0.0060 'International Tables Vol C Tables 4.2.6.8 and 6.1.1.4'
S S 0.1246 0.1234 'International Tables Vol C Tables 4.2.6.8 and 6.1.1.4'

loop_
_geom_angle_atom_site_label_1
_geom_angle_atom_site_label_2
_geom_angle_atom_site_label_3
_geom_angle
_geom_angle_site_symmetry_1
_geom_angle_site_symmetry_3
_geom_angle_publ_flag
O00M Ag01 S50 100.0(3) . . ?
O00M Ag01 S00B 118.8(2) . . ?
S50 Ag01 S00B 110.9(2) . . ?
O00M Ag01 S00E 109.7(2) . . ?
S50 Ag01 S00E 91.45(19) . . ?
S00B Ag01 S00E 120.34(8) . . ?
O00M Ag01 Ag02 80.8(2) . . ?
S50 Ag01 Ag02 158.06(19) . . ?
S00B Ag01 Ag02 52.12(6) . . ?
S00E Ag01 Ag02 109.03(7) . . ?
O00M Ag01 Ag05 107.5(2) . . ?
S50 Ag01 Ag05 138.09(18) . . ?
S00B Ag01 Ag05 82.72(6) . . ?
S00E Ag01 Ag05 49.90(6) . . ?
Ag02 Ag01 Ag05 59.83(3) . . ?
O00M Ag01 Ag09 167.6(2) . . ?
S50 Ag01 Ag09 81.91(18) . . ?
S00B Ag01 Ag09 49.91(6) . . ?
S00E Ag01 Ag09 82.35(6) . . ?
Ag02 Ag01 Ag09 92.81(3) . . ?
Ag05 Ag01 Ag09 77.86(3) . . ?
O00M Ag01 Ag07 133.5(2) . . ?
S50 Ag01 Ag07 51.39(17) . . ?
S00B Ag01 Ag07 106.55(6) . . ?
S00E Ag01 Ag07 47.90(6) . . ?
Ag02 Ag01 Ag07 140.31(3) . . ?
Ag05 Ag01 Ag07 87.00(3) . . ?
Ag09 Ag01 Ag07 56.78(2) . . ?
O00P Ag02 O00J 99.0(3) . . ?
O00P Ag02 S00B 122.6(2) . . ?
O00J Ag02 S00B 111.1(2) . . ?
O00P Ag02 S00F 102.0(2) . . ?
O00J Ag02 S00F 97.41(19) . . ?
S00B Ag02 S00F 120.08(8) . . ?
O00P Ag02 Ag01 76.8(2) . . ?
O00J Ag02 Ag01 152.19(19) . . ?
S00B Ag02 Ag01 53.88(6) . . ?
S00F Ag02 Ag01 110.38(7) . . ?
O00P Ag02 Ag05 96.7(2) . . ?
O00J Ag02 Ag05 146.52(19) . . ?
S00B Ag02 Ag05 84.19(6) . . ?
S00F Ag02 Ag05 50.26(6) . . ?
Ag01 Ag02 Ag05 60.65(3) . . ?
O00P Ag02 Ag06 132.8(2) . . ?
O00J Ag02 Ag06 56.36(19) . . ?
S00B Ag02 Ag06 104.40(6) . . ?
S00F Ag02 Ag06 51.41(6) . . ?
Ag01 Ag02 Ag06 143.95(4) . . ?
Ag05 Ag02 Ag06 91.60(3) . . ?
O00P Ag02 Ag03 170.7(2) . . ?
O00J Ag02 Ag03 89.27(19) . . ?
S00B Ag02 Ag03 49.45(6) . . ?
S00F Ag02 Ag03 81.04(6) . . ?
Ag01 Ag02 Ag03 93.85(3) . . ?
Ag05 Ag02 Ag03 78.33(3) . . ?
Ag06 Ag02 Ag03 55.82(2) . . ?
S00B Ag03 S00D 157.61(9) . . ?
S00B Ag03 O50 109.2(4) . . ?
S00D Ag03 O50 88.0(4) . . ?
S00B Ag03 Ag06 110.98(7) . . ?
S00D Ag03 Ag06 53.41(6) . . ?
O50 Ag03 Ag06 89.1(3) . . ?
S00B Ag03 Ag02 50.55(6) . . ?
S00D Ag03 Ag02 114.36(6) . . ?
O50 Ag03 Ag02 98.4(4) . . ?
Ag06 Ag03 Ag02 61.41(3) . . ?
S00B Ag03 Ag0A 152.80(7) . . ?
S00D Ag03 Ag0A 49.26(6) . . ?
O50 Ag03 Ag0A 57.1(4) . . ?
Ag06 Ag03 Ag0A 93.16(3) . . ?
Ag02 Ag03 Ag0A 146.44(4) . . ?
O00L Ag04 O00N 94.6(3) 3_666 . ?
O00L Ag04 S00D 109.5(2) 3_666 . ?
O00N Ag04 S00D 114.5(2) . . ?
O00L Ag04 S00C 110.8(2) 3_666 3_666 ?
O00N Ag04 S00C 106.5(2) . 3_666 ?
S00D Ag04 S00C 118.40(8) . 3_666 ?
O00L Ag04 Ag07 73.67(19) 3_666 3_666 ?
O00N Ag04 Ag07 143.6(2) . 3_666 ?
S00D Ag04 Ag07 101.88(6) . 3_666 ?
S00C Ag04 Ag07 50.71(6) 3_666 3_666 ?
O00L Ag04 Ag08 159.86(19) 3_666 . ?
O00N Ag04 Ag08 93.9(2) . . ?
S00D Ag04 Ag08 83.31(6) . . ?
S00C Ag04 Ag08 49.20(6) 3_666 . ?
Ag07 Ag04 Ag08 88.76(3) 3_666 . ?
O00L Ag04 Ag06 140.29(19) 3_666 . ?
O00N Ag04 Ag06 72.1(2) . . ?
S00D Ag04 Ag06 50.39(6) . . ?
S00C Ag04 Ag06 108.90(6) 3_666 . ?
Ag07 Ag04 Ag06 137.36(4) 3_666 . ?
Ag08 Ag04 Ag06 59.84(3) . . ?
S00E Ag05 S00F 159.58(9) . . ?
S00E Ag05 Ag02 112.99(7) . . ?
S00F Ag05 Ag02 54.59(7) . . ?
S00E Ag05 Ag01 54.23(6) . . ?
S00F Ag05 Ag01 113.54(7) . . ?
Ag02 Ag05 Ag01 59.52(3) . . ?
S00E Ag05 Ag0A 49.81(6) . 3_666 ?
S00F Ag05 Ag0A 149.65(7) . 3_666 ?
Ag02 Ag05 Ag0A 146.68(4) . 3_666 ?
Ag01 Ag05 Ag0A 93.96(3) . 3_666 ?
O1 Ag06 S00D 118.8(2) . . ?
O1 Ag06 S00F 106.4(2) . . ?
S00D Ag06 S00F 124.15(9) . . ?
O1 Ag06 Ag03 167.0(2) . . ?
S00D Ag06 Ag03 53.08(6) . . ?
S00F Ag06 Ag03 86.23(6) . . ?
O1 Ag06 Ag08 110.1(2) . . ?
S00D Ag06 Ag08 83.70(6) . . ?
S00F Ag06 Ag08 49.48(6) . . ?
Ag03 Ag06 Ag08 80.34(3) . . ?
O1 Ag06 Ag02 122.5(2) . . ?
S00D Ag06 Ag02 115.39(6) . . ?
S00F Ag06 Ag02 52.55(6) . . ?
Ag03 Ag06 Ag02 62.77(3) . . ?
Ag08 Ag06 Ag02 93.34(3) . . ?
O1 Ag06 Ag04 84.0(2) . . ?
S00D Ag06 Ag04 51.55(6) . . ?
S00F Ag06 Ag04 107.52(7) . . ?
Ag03 Ag06 Ag04 95.35(3) . . ?
Ag08 Ag06 Ag04 59.47(3) . . ?
Ag02 Ag06 Ag04 148.79(4) . . ?
O00K Ag07 S00C 118.5(2) . . ?
O00K Ag07 S00E 111.1(2) . . ?
S00C Ag07 S00E 126.35(9) . . ?
O00K Ag07 S50 92.0(3) . . ?
S00C Ag07 S50 107.06(19) . . ?
S00E Ag07 S50 89.73(18) . . ?
O00K Ag07 Ag09 162.6(2) . . ?
S00C Ag07 Ag09 50.81(6) . . ?
S00E Ag07 Ag09 84.59(6) . . ?
S50 Ag07 Ag09 80.23(18) . . ?
O00K Ag07 Ag04 84.4(2) . 3_666 ?
S00C Ag07 Ag04 53.16(6) . 3_666 ?
S00E Ag07 Ag04 116.75(7) . 3_666 ?
S50 Ag07 Ag04 152.81(18) . 3_666 ?
Ag09 Ag07 Ag04 95.43(3) . 3_666 ?
O00K Ag07 Ag0A 114.5(2) . 3_666 ?
S00C Ag07 Ag0A 89.52(6) . 3_666 ?
S00E Ag07 Ag0A 50.60(6) . 3_666 ?
S50 Ag07 Ag0A 137.38(17) . 3_666 ?
Ag09 Ag07 Ag0A 80.98(3) . 3_666 ?
Ag04 Ag07 Ag0A 66.89(3) 3_666 3_666 ?
O00K Ag07 Ag01 126.2(2) . . ?
S00C Ag07 Ag01 107.69(7) . . ?
S00E Ag07 Ag01 50.18(6) . . ?
S50 Ag07 Ag01 47.15(17) . . ?
Ag09 Ag07 Ag01 57.94(3) . . ?
Ag04 Ag07 Ag01 148.52(3) 3_666 . ?
Ag0A Ag07 Ag01 90.67(3) 3_666 . ?
S00C Ag08 S00F 158.40(9) 3_666 . ?
S00C Ag08 O50 105.3(5) 3_666 . ?
S00F Ag08 O50 91.5(5) . . ?
S00C Ag08 Ag04 53.44(6) 3_666 . ?
S00F Ag08 Ag04 111.63(7) . . ?
O50 Ag08 Ag04 97.8(4) . . ?
S00C Ag08 Ag06 113.98(7) 3_666 . ?
S00F Ag08 Ag06 52.48(7) . . ?
O50 Ag08 Ag06 86.5(4) . . ?
Ag04 Ag08 Ag06 60.70(3) . . ?
S00C Ag08 Ag09 46.66(6) 3_666 3_666 ?
S00F Ag08 Ag09 154.78(7) . 3_666 ?
O50 Ag08 Ag09 72.0(4) . 3_666 ?
Ag04 Ag08 Ag09 89.91(3) . 3_666 ?
Ag06 Ag08 Ag09 141.17(3) . 3_666 ?
S00C Ag09 S00B 162.39(9) . . ?
S00C Ag09 O029 97.9(5) . 3_666 ?
S00B Ag09 O029 97.0(5) . 3_666 ?
S00C Ag09 Ag07 52.19(6) . . ?
S00B Ag09 Ag07 118.53(7) . . ?
O029 Ag09 Ag07 90.0(4) 3_666 . ?
S00C Ag09 Ag01 116.23(7) . . ?
S00B Ag09 Ag01 53.44(6) . . ?
O029 Ag09 Ag01 93.0(4) 3_666 . ?
Ag07 Ag09 Ag01 65.28(3) . . ?
S00C Ag09 Ag08 46.26(6) . 3_666 ?
S00B Ag09 Ag08 150.88(7) . 3_666 ?
O029 Ag09 Ag08 65.0(5) 3_666 3_666 ?
Ag07 Ag09 Ag08 85.64(3) . 3_666 ?
Ag01 Ag09 Ag08 144.04(4) . 3_666 ?
O3 Ag0A S00E 101.9(4) . 3_666 ?
O3 Ag0A S00D 98.6(4) . . ?
S00E Ag0A S00D 148.46(9) 3_666 . ?
O3 Ag0A Ag07 151.1(4) . 3_666 ?
S00E Ag0A Ag07 51.14(6) 3_666 3_666 ?
S00D Ag0A Ag07 102.58(7) . 3_666 ?
O3 Ag0A Ag05 76.9(4) . 3_666 ?
S00E Ag0A Ag05 48.69(6) 3_666 3_666 ?
S00D Ag0A Ag05 161.74(7) . 3_666 ?
Ag07 Ag0A Ag05 88.34(3) 3_666 3_666 ?
O3 Ag0A Ag03 72.6(4) . . ?
S00E Ag0A Ag03 161.54(7) 3_666 . ?
S00D Ag0A Ag03 49.25(6) . . ?
Ag07 Ag0A Ag03 136.27(4) 3_666 . ?
Ag05 Ag0A Ag03 113.07(4) 3_666 . ?
C01J S00B Ag09 117.9(4) . . ?
C01J S00B Ag03 117.2(3) . . ?
Ag09 S00B Ag03 88.33(9) . . ?
C01J S00B Ag02 111.8(3) . . ?
Ag09 S00B Ag02 128.65(11) . . ?
Ag03 S00B Ag02 80.00(8) . . ?
C01J S00B Ag01 111.6(3) . . ?
Ag09 S00B Ag01 76.65(7) . . ?
Ag03 S00B Ag01 130.32(10) . . ?
Ag02 S00B Ag01 74.00(7) . . ?
C00Z S00C Ag08 121.6(3) . 3_666 ?
C00Z S00C Ag09 116.2(3) . . ?
Ag08 S00C Ag09 87.08(8) 3_666 . ?
C00Z S00C Ag07 112.0(3) . . ?
Ag08 S00C Ag07 125.56(10) 3_666 . ?
Ag09 S00C Ag07 77.00(7) . . ?
C00Z S00C Ag04 110.6(3) . 3_666 ?
Ag08 S00C Ag04 77.36(8) 3_666 3_666 ?
Ag09 S00C Ag04 131.93(10) . 3_666 ?
Ag07 S00C Ag04 76.13(7) . 3_666 ?
C01H S00D Ag03 117.4(4) . . ?
C01H S00D Ag0A 114.5(3) . . ?
Ag03 S00D Ag0A 81.49(8) . . ?
C01H S00D Ag06 114.9(3) . . ?
Ag03 S00D Ag06 73.51(7) . . ?
Ag0A S00D Ag06 130.56(10) . . ?
C01H S00D Ag04 111.8(4) . . ?
Ag03 S00D Ag04 129.85(10) . . ?
Ag0A S00D Ag04 86.96(8) . . ?
Ag06 S00D Ag04 78.06(7) . . ?
C01C S00E Ag05 115.0(4) . . ?
C01C S00E Ag0A 113.2(4) . 3_666 ?
Ag05 S00E Ag0A 81.50(8) . 3_666 ?
C01C S00E Ag07 117.6(4) . . ?
Ag05 S00E Ag07 127.41(10) . . ?
Ag0A S00E Ag07 78.26(8) 3_666 . ?
C01C S00E Ag01 115.9(4) . . ?
Ag05 S00E Ag01 75.87(8) . . ?
Ag0A S00E Ag01 130.88(10) 3_666 . ?
Ag07 S00E Ag01 81.92(8) . . ?
C016 S00F Ag05 116.9(4) . . ?
C016 S00F Ag08 114.8(4) . . ?
Ag05 S00F Ag08 89.44(9) . . ?
C016 S00F Ag06 114.9(4) . . ?
Ag05 S00F Ag06 127.17(10) . . ?
Ag08 S00F Ag06 78.03(7) . . ?
C016 S00F Ag02 113.1(4) . . ?
Ag05 S00F Ag02 75.15(8) . . ?
Ag08 S00F Ag02 131.54(10) . . ?
Ag06 S00F Ag02 76.04(8) . . ?
C01I O1 Ag06 117.8(7) . . ?
C010 O00J Ag02 134.0(8) . . ?
C017 O00K Ag07 119.3(7) . . ?
C017 O00L Ag04 130.6(8) . 3_666 ?
C014 O00M Ag01 121.2(7) . . ?
C01I O00N Ag04 129.3(8) . . ?
C014 O00P Ag02 128.7(7) . . ?
C010 N3 C01P 119.5(10) . . ?
C010 N3 C011 124.6(11) . . ?
C01P N3 C011 115.7(10) . . ?
C019 N1 C021 126.2(16) . . ?
C019 N1 C01Q 117.4(14) . . ?
C021 N1 C01Q 116.2(14) . . ?
C01T C00Z C01G 111.4(10) . . ?
C01T C00Z C01N 109.5(10) . . ?
C01G C00Z C01N 111.9(10) . . ?
C01T C00Z S00C 108.7(7) . . ?
C01G C00Z S00C 107.3(7) . . ?
C01N C00Z S00C 107.9(7) . . ?
O00J C010 N3 122.2(11) . . ?
O00J C010 C020 121.5(11) . . ?
N3 C010 C020 116.3(11) . . ?
N3 C011 H01A 109.5 . . ?
N3 C011 H01B 109.5 . . ?
H01A C011 H01B 109.5 . . ?
N3 C011 H01C 109.5 . . ?
H01A C011 H01C 109.5 . . ?
H01B C011 H01C 109.5 . . ?
C016 C012 H01D 109.5 . . ?
C016 C012 H01E 109.5 . . ?
H01D C012 H01E 109.5 . . ?
C016 C012 H01F 109.5 . . ?
H01D C012 H01F 109.5 . . ?
H01E C012 H01F 109.5 . . ?
O00M C014 O00P 128.8(11) . . ?
O00M C014 C015 115.9(11) . . ?
O00P C014 C015 115.3(11) . . ?
F00S C015 F00I 107.7(11) . . ?
F00S C015 F00T 109.4(12) . . ?
F00I C015 F00T 104.4(12) . . ?
F00S C015 C014 112.4(11) . . ?
F00I C015 C014 111.5(11) . . ?
F00T C015 C014 111.1(10) . . ?
C01B C016 C01Z 111.3(10) . . ?
C01B C016 C012 110.1(10) . . ?
C01Z C016 C012 110.5(9) . . ?
C01B C016 S00F 109.2(7) . . ?
C01Z C016 S00F 108.2(7) . . ?
C012 C016 S00F 107.4(8) . . ?
O00K C017 O00L 131.7(11) . . ?
O00K C017 C01S 114.9(11) . . ?
O00L C017 C01S 113.4(12) . . ?
O50 C018 O50 180.0 3_666 . ?
O50 C018 O029 97.1(13) 3_666 . ?
O50 C018 O029 82.9(13) . . ?
O50 C018 O029 82.9(13) 3_666 3_666 ?
O50 C018 O029 97.1(13) . 3_666 ?
O029 C018 O029 180.0 . 3_666 ?
O00U C019 N1 120.1(16) . . ?
O00U C019 C01K 123.8(15) . . ?
N1 C019 C01K 116.1(16) . . ?
O00V C01A N2 124.1(14) . . ?
O00V C01A C01D 120.9(13) . . ?
N2 C01A C01D 115.0(13) . . ?
C016 C01B H01G 109.5 . . ?
C016 C01B H01H 109.5 . . ?
H01G C01B H01H 109.5 . . ?
C016 C01B H01I 109.5 . . ?
H01G C01B H01I 109.5 . . ?
H01H C01B H01I 109.5 . . ?
C1 C01C C2 107.5(14) . . ?
C1 C01C C02B 115.2(14) . . ?
C2 C01C C02B 111.4(15) . . ?
C1 C01C S00E 108.8(9) . . ?
C2 C01C S00E 106.6(9) . . ?
C02B C01C S00E 107.1(9) . . ?
C01A C01D H6 109.5 . . ?
C01A C01D H 109.5 . . ?
H6 C01D H 109.5 . . ?
C01A C01D HA 109.5 . . ?
H6 C01D HA 109.5 . . ?
H C01D HA 109.5 . . ?
C01A N2 C023 126.5(14) . . ?
C01A N2 C022 116.4(13) . . ?
C023 N2 C022 117.1(13) . . ?
C00Z C01G H01J 109.5 . . ?
C00Z C01G H01K 109.5 . . ?
H01J C01G H01K 109.5 . . ?
C00Z C01G H01L 109.5 . . ?
H01J C01G H01L 109.5 . . ?
H01K C01G H01L 109.5 . . ?
C01O C01H C01U 112.3(10) . . ?
C01O C01H C01R 111.2(10) . . ?
C01U C01H C01R 109.3(10) . . ?
C01O C01H S00D 108.3(8) . . ?
C01U C01H S00D 107.9(7) . . ?
C01R C01H S00D 107.7(8) . . ?
O00N C01I O1 132.8(11) . . ?
O00N C01I C01L 113.8(11) . . ?
O1 C01I C01L 113.4(11) . . ?
C01X C01J C01W 110.4(10) . . ?
C01X C01J C01Y 112.5(11) . . ?
C01W C01J C01Y 110.7(11) . . ?
C01X C01J S00B 108.0(8) . . ?
C01W C01J S00B 107.2(7) . . ?
C01Y C01J S00B 107.8(7) . . ?
C019 C01K H4 109.5 . . ?
C019 C01K HB 109.5 . . ?
H4 C01K HB 109.5 . . ?
C019 C01K HC 109.5 . . ?
H4 C01K HC 109.5 . . ?
HB C01K HC 109.5 . . ?
F00O C01L F00W 109.6(13) . . ?
F00O C01L F00Q 108.1(12) . . ?
F00W C01L F00Q 100.4(12) . . ?
F00O C01L C01I 116.6(12) . . ?
F00W C01L C01I 110.3(11) . . ?
F00Q C01L C01I 110.6(11) . . ?
C00Z C01N H01M 109.5 . . ?
C00Z C01N H01N 109.5 . . ?
H01M C01N H01N 109.5 . . ?
C00Z C01N H01O 109.5 . . ?
H01M C01N H01O 109.5 . . ?
H01N C01N H01O 109.5 . . ?
C01H C01O H01P 109.5 . . ?
C01H C01O H01Q 109.5 . . ?
H01P C01O H01Q 109.5 . . ?
C01H C01O H01R 109.5 . . ?
H01P C01O H01R 109.5 . . ?
H01Q C01O H01R 109.5 . . ?
N3 C01P H01S 109.5 . . ?
N3 C01P H01T 109.5 . . ?
H01S C01P H01T 109.5 . . ?
N3 C01P H01U 109.5 . . ?
H01S C01P H01U 109.5 . . ?
H01T C01P H01U 109.5 . . ?
N1 C01Q H5 109.5 . . ?
N1 C01Q HD 109.5 . . ?
H5 C01Q HD 109.5 . . ?
N1 C01Q HE 109.5 . . ?
H5 C01Q HE 109.5 . . ?
HD C01Q HE 109.5 . . ?
C01H C01R H01V 109.5 . . ?
C01H C01R H01W 109.5 . . ?
H01V C01R H01W 109.5 . . ?
C01H C01R H01X 109.5 . . ?
H01V C01R H01X 109.5 . . ?
H01W C01R H01X 109.5 . . ?
F3 C01S F4 106.3(14) . . ?
F3 C01S F2 106.0(16) . . ?
F4 C01S F2 94.3(12) . . ?
F3 C01S C017 117.4(14) . . ?
F4 C01S C017 113.8(14) . . ?
F2 C01S C017 116.3(12) . . ?
C00Z C01T H01Y 109.5 . . ?
C00Z C01T HF 109.5 . . ?
H01Y C01T HF 109.5 . . ?
C00Z C01T HG 109.5 . . ?
H01Y C01T HG 109.5 . . ?
HF C01T HG 109.5 . . ?
C01H C01U H01Z 109.5 . . ?
C01H C01U HH 109.5 . . ?
H01Z C01U HH 109.5 . . ?
C01H C01U HI 109.5 . . ?
H01Z C01U HI 109.5 . . ?
HH C01U HI 109.5 . . ?
C01J C01W H01 109.5 . . ?
C01J C01W HJ 109.5 . . ?
H01 C01W HJ 109.5 . . ?
C01J C01W HK 109.5 . . ?
H01 C01W HK 109.5 . . ?
HJ C01W HK 109.5 . . ?
C01J C01X H1 109.5 . . ?
C01J C01X HL 109.5 . . ?
H1 C01X HL 109.5 . . ?
C01J C01X HM 109.5 . . ?
H1 C01X HM 109.5 . . ?
HL C01X HM 109.5 . . ?
C01J C01Y H2 109.5 . . ?
C01J C01Y HN 109.5 . . ?
H2 C01Y HN 109.5 . . ?
C01J C01Y HO 109.5 . . ?
H2 C01Y HO 109.5 . . ?
HN C01Y HO 109.5 . . ?
C016 C01Z H3 109.5 . . ?
C016 C01Z HP 109.5 . . ?
H3 C01Z HP 109.5 . . ?
C016 C01Z HQ 109.5 . . ?
H3 C01Z HQ 109.5 . . ?
HP C01Z HQ 109.5 . . ?
C010 C020 H02A 109.5 . . ?
C010 C020 H02B 109.5 . . ?
H02A C020 H02B 109.5 . . ?
C010 C020 H02C 109.5 . . ?
H02A C020 H02C 109.5 . . ?
H02B C020 H02C 109.5 . . ?
N1 C021 H02G 109.5 . . ?
N1 C021 H02H 109.5 . . ?
H02G C021 H02H 109.5 . . ?
N1 C021 H02I 109.5 . . ?
H02G C021 H02I 109.5 . . ?
H02H C021 H02I 109.5 . . ?
N2 C022 H02J 109.5 . . ?
N2 C022 H02K 109.5 . . ?
H02J C022 H02K 109.5 . . ?
N2 C022 H02L 109.5 . . ?
H02J C022 H02L 109.5 . . ?
H02K C022 H02L 109.5 . . ?
N2 C023 H02M 109.5 . . ?
N2 C023 H02N 109.5 . . ?
H02M C023 H02N 109.5 . . ?
N2 C023 H02O 109.5 . . ?
H02M C023 H02O 109.5 . . ?
H02N C023 H02O 109.5 . . ?
O2 C028 O3 117.7(17) . . ?
O2 C028 C3 120.8(15) . . ?
O3 C028 C3 121.4(14) . . ?
C018 O029 O50 47.8(9) . . ?
C018 O029 O50 40.9(8) . 3_666 ?
O50 O029 O50 88.7(12) . 3_666 ?
C018 O029 Ag09 134.9(10) . 3_666 ?
O50 O029 Ag09 118.6(10) . 3_666 ?
O50 O029 Ag09 121.9(10) 3_666 3_666 ?
C01C C02B H02D 109.5 . . ?
C01C C02B H02E 109.5 . . ?
H02D C02B H02E 109.5 . . ?
C01C C02B H02F 109.5 . . ?
H02D C02B H02F 109.5 . . ?
H02E C02B H02F 109.5 . . ?
C01C C1 H1A 109.5 . . ?
C01C C1 H1B 109.5 . . ?
H1A C1 H1B 109.5 . . ?
C01C C1 H1C 109.5 . . ?
H1A C1 H1C 109.5 . . ?
H1B C1 H1C 109.5 . . ?
C01C C2 H2A 109.5 . . ?
C01C C2 H2B 109.5 . . ?
H2A C2 H2B 109.5 . . ?
C01C C2 H2C 109.5 . . ?
H2A C2 H2C 109.5 . . ?
H2B C2 H2C 109.5 . . ?
Ag01 S50 Ag07 81.5(2) . . ?
Ag01 S50 Cu1 128.9(4) . . ?
Ag07 S50 Cu1 92.4(3) . . ?
C018 O50 O029 49.2(9) . . ?
C018 O50 O029 42.0(8) . 3_666 ?
O029 O50 O029 91.3(12) . 3_666 ?
C018 O50 Ag08 130.3(10) . . ?
O029 O50 Ag08 104.1(10) . . ?
O029 O50 Ag08 129.6(10) 3_666 . ?
C018 O50 Ag03 124.4(9) . . ?
O029 O50 Ag03 135.3(11) . . ?
O029 O50 Ag03 96.8(9) 3_666 . ?
Ag08 O50 Ag03 104.0(6) . . ?
F01M C3 F026 104.5(15) . . ?
F01M C3 F024 103.3(13) . . ?
F026 C3 F024 103.1(15) . . ?
F01M C3 C028 117.4(14) . . ?
F026 C3 C028 113.1(13) . . ?
F024 C3 C028 113.8(15) . . ?
C028 O3 Ag0A 122.0(11) . . ?

loop_
_geom_bond_atom_site_label_1
_geom_bond_atom_site_label_2
_geom_bond_distance
_geom_bond_site_symmetry_2
_geom_bond_publ_flag
Ag01 O00M 2.320(8) . ?
Ag01 S50 2.469(8) . ?
Ag01 S00B 2.565(3) . ?
Ag01 S00E 2.583(3) . ?
Ag01 Ag02 3.0526(12) . ?
Ag01 Ag05 3.0874(12) . ?
Ag01 Ag09 3.1071(12) . ?
Ag01 Ag07 3.3300(12) . ?
Ag02 O00P 2.294(8) . ?
Ag02 O00J 2.440(7) . ?
Ag02 S00B 2.506(3) . ?
Ag02 S00F 2.582(3) . ?
Ag02 Ag05 3.0623(12) . ?
Ag02 Ag06 3.1565(12) . ?
Ag02 Ag03 3.1966(11) . ?
Ag03 S00B 2.466(3) . ?
Ag03 S00D 2.480(3) . ?
Ag03 O50 2.531(15) . ?
Ag03 Ag06 2.9740(12) . ?
Ag03 Ag0A 3.2372(12) . ?
Ag04 O00L 2.382(7) 3_666 ?
Ag04 O00N 2.410(8) . ?
Ag04 S00D 2.531(3) . ?
Ag04 S00C 2.571(3) 3_666 ?
Ag04 Ag07 3.1192(12) 3_666 ?
Ag04 Ag08 3.1236(12) . ?
Ag04 Ag06 3.1624(12) . ?
Ag05 S00E 2.435(3) . ?
Ag05 S00F 2.436(3) . ?
Ag05 Ag0A 3.2063(12) 3_666 ?
Ag06 O1 2.272(7) . ?
Ag06 S00D 2.490(2) . ?
Ag06 S00F 2.542(3) . ?
Ag06 Ag08 3.1356(13) . ?
Ag07 O00K 2.322(8) . ?
Ag07 S00C 2.487(3) . ?
Ag07 S00E 2.496(3) . ?
Ag07 S50 2.631(7) . ?
Ag07 Ag09 3.0670(12) . ?
Ag07 Ag0A 3.1379(13) 3_666 ?
Ag08 S00C 2.423(3) 3_666 ?
Ag08 S00F 2.437(3) . ?
Ag08 O50 2.472(14) . ?
Ag08 Ag09 3.3500(12) 3_666 ?
Ag09 S00C 2.440(3) . ?
Ag09 S00B 2.443(3) . ?
Ag09 O029 2.482(13) 3_666 ?
Ag0A O3 2.472(11) . ?
Ag0A S00E 2.476(3) 3_666 ?
Ag0A S00D 2.480(3) . ?
S00B C01J 1.878(10) . ?
S00C C00Z 1.879(9) . ?
S00D C01H 1.869(10) . ?
S00E C01C 1.885(10) . ?
S00F C016 1.868(10) . ?
O1 C01I 1.235(13) . ?
F00I C015 1.303(15) . ?
O00J C010 1.282(13) . ?
O00K C017 1.201(14) . ?
O00L C017 1.241(13) . ?
O00M C014 1.209(13) . ?
O00N C01I 1.202(13) . ?
F00O C01L 1.244(16) . ?
O00P C014 1.232(13) . ?
F00Q C01L 1.357(15) . ?
N3 C010 1.294(14) . ?
N3 C01P 1.448(15) . ?
N3 C011 1.458(15) . ?
F00S C015 1.296(14) . ?
F00T C015 1.346(15) . ?
O00U C019 1.236(17) . ?
O00V C01A 1.229(15) . ?
F00W C01L 1.337(14) . ?
N1 C019 1.320(18) . ?
N1 C021 1.447(18) . ?
N1 C01Q 1.518(19) . ?
C00Z C01T 1.498(15) . ?
C00Z C01G 1.504(15) . ?
C00Z C01N 1.518(15) . ?
C010 C020 1.528(17) . ?
C011 H01A 0.9600 . ?
C011 H01B 0.9600 . ?
C011 H01C 0.9600 . ?
C012 C016 1.521(16) . ?
C012 H01D 0.9600 . ?
C012 H01E 0.9600 . ?
C012 H01F 0.9600 . ?
F2 C01S 1.311(17) . ?
C014 C015 1.550(16) . ?
C016 C01B 1.492(15) . ?
C016 C01Z 1.507(15) . ?
C017 C01S 1.505(16) . ?
C018 O50 1.154(15) 3_666 ?
C018 O50 1.154(15) . ?
C018 O029 1.180(16) . ?
C018 O029 1.180(16) 3_666 ?
C019 C01K 1.49(2) . ?
C01A N2 1.278(17) . ?
C01A C01D 1.523(18) . ?
C01B H01G 0.9600 . ?
C01B H01H 0.9600 . ?
C01B H01I 0.9600 . ?
C01C C1 1.404(18) . ?
C01C C2 1.47(2) . ?
C01C C02B 1.476(18) . ?
C01D H6 0.9600 . ?
C01D H 0.9600 . ?
C01D HA 0.9600 . ?
F4 C01S 1.301(18) . ?
N2 C023 1.449(16) . ?
N2 C022 1.490(17) . ?
C01G H01J 0.9600 . ?
C01G H01K 0.9600 . ?
C01G H01L 0.9600 . ?
C01H C01O 1.499(16) . ?
C01H C01U 1.521(14) . ?
C01H C01R 1.535(16) . ?
C01I C01L 1.574(17) . ?
C01J C01X 1.496(15) . ?
C01J C01W 1.501(15) . ?
C01J C01Y 1.505(15) . ?
C01K H4 0.9600 . ?
C01K HB 0.9600 . ?
C01K HC 0.9600 . ?
F01M C3 1.238(16) . ?
C01N H01M 0.9600 . ?
C01N H01N 0.9600 . ?
C01N H01O 0.9600 . ?
C01O H01P 0.9600 . ?
C01O H01Q 0.9600 . ?
C01O H01R 0.9600 . ?
C01P H01S 0.9600 . ?
C01P H01T 0.9600 . ?
C01P H01U 0.9600 . ?
C01Q H5 0.9600 . ?
C01Q HD 0.9600 . ?
C01Q HE 0.9600 . ?
C01R H01V 0.9600 . ?
C01R H01W 0.9600 . ?
C01R H01X 0.9600 . ?
C01S F3 1.184(17) . ?
C01T H01Y 0.9600 . ?
C01T HF 0.9600 . ?
C01T HG 0.9600 . ?
C01U H01Z 0.9600 . ?
C01U HH 0.9600 . ?
C01U HI 0.9600 . ?
C01W H01 0.9600 . ?
C01W HJ 0.9600 . ?
C01W HK 0.9600 . ?
C01X H1 0.9600 . ?
C01X HL 0.9600 . ?
C01X HM 0.9600 . ?
C01Y H2 0.9600 . ?
C01Y HN 0.9600 . ?
C01Y HO 0.9600 . ?
C01Z H3 0.9600 . ?
C01Z HP 0.9600 . ?
C01Z HQ 0.9600 . ?
C020 H02A 0.9600 . ?
C020 H02B 0.9600 . ?
C020 H02C 0.9600 . ?
C021 H02G 0.9600 . ?
C021 H02H 0.9600 . ?
C021 H02I 0.9600 . ?
C022 H02J 0.9600 . ?
C022 H02K 0.9600 . ?
C022 H02L 0.9600 . ?
C023 H02M 0.9600 . ?
C023 H02N 0.9600 . ?
C023 H02O 0.9600 . ?
F024 C3 1.290(17) . ?
F026 C3 1.285(16) . ?
C028 O2 1.071(17) . ?
C028 O3 1.149(16) . ?
C028 C3 1.444(19) . ?
O029 O50 1.55(2) . ?
O029 O50 1.75(2) 3_666 ?
C02B H02D 0.9600 . ?
C02B H02E 0.9600 . ?
C02B H02F 0.9600 . ?
C1 H1A 0.9600 . ?
C1 H1B 0.9600 . ?
C1 H1C 0.9600 . ?
C2 H2A 0.9600 . ?
C2 H2B 0.9600 . ?
C2 H2C 0.9600 . ?
S50 Cu1 2.734(14) . ?

loop_
_geom_torsion_atom_site_label_1
_geom_torsion_atom_site_label_2
_geom_torsion_atom_site_label_3
_geom_torsion_atom_site_label_4
_geom_torsion
_geom_torsion_site_symmetry_1
_geom_torsion_site_symmetry_2
_geom_torsion_site_symmetry_3
_geom_torsion_site_symmetry_4
_geom_torsion_publ_flag
Ag08 S00C C00Z C01T 99.8(8) 3_666 . . . ?
Ag09 S00C C00Z C01T -3.9(9) . . . . ?
Ag07 S00C C00Z C01T -89.8(8) . . . . ?
Ag04 S00C C00Z C01T -172.6(7) 3_666 . . . ?
Ag08 S00C C00Z C01G -139.6(7) 3_666 . . . ?
Ag09 S00C C00Z C01G 116.7(7) . . . . ?
Ag07 S00C C00Z C01G 30.8(9) . . . . ?
Ag04 S00C C00Z C01G -52.1(8) 3_666 . . . ?
Ag08 S00C C00Z C01N -18.9(9) 3_666 . . . ?
Ag09 S00C C00Z C01N -122.5(8) . . . . ?
Ag07 S00C C00Z C01N 151.6(7) . . . . ?
Ag04 S00C C00Z C01N 68.7(8) 3_666 . . . ?
Ag02 O00J C010 N3 -174.1(8) . . . . ?
Ag02 O00J C010 C020 7.2(17) . . . . ?
C01P N3 C010 O00J 0.8(18) . . . . ?
C011 N3 C010 O00J 175.6(11) . . . . ?
C01P N3 C010 C020 179.6(11) . . . . ?
C011 N3 C010 C020 -5.6(18) . . . . ?
Ag01 O00M C014 O00P -18.9(17) . . . . ?
Ag01 O00M C014 C015 162.2(8) . . . . ?
Ag02 O00P C014 O00M 1.6(19) . . . . ?
Ag02 O00P C014 C015 -179.6(8) . . . . ?
O00M C014 C015 F00S -32.9(16) . . . . ?
O00P C014 C015 F00S 148.1(12) . . . . ?
O00M C014 C015 F00I 88.2(14) . . . . ?
O00P C014 C015 F00I -90.9(14) . . . . ?
O00M C014 C015 F00T -155.9(11) . . . . ?
O00P C014 C015 F00T 25.1(16) . . . . ?
Ag05 S00F C016 C01B -115.0(8) . . . . ?
Ag08 S00F C016 C01B -12.1(10) . . . . ?
Ag06 S00F C016 C01B 75.8(9) . . . . ?
Ag02 S00F C016 C01B 160.6(7) . . . . ?
Ag05 S00F C016 C01Z 6.4(9) . . . . ?
Ag08 S00F C016 C01Z 109.3(8) . . . . ?
Ag06 S00F C016 C01Z -162.8(7) . . . . ?
Ag02 S00F C016 C01Z -78.1(9) . . . . ?
Ag05 S00F C016 C012 125.7(7) . . . . ?
Ag08 S00F C016 C012 -131.4(7) . . . . ?
Ag06 S00F C016 C012 -43.6(8) . . . . ?
Ag02 S00F C016 C012 41.2(8) . . . . ?
Ag07 O00K C017 O00L 6(2) . . . . ?
Ag07 O00K C017 C01S -171.0(9) . . . . ?
Ag04 O00L C017 O00K 0(2) 3_666 . . . ?
Ag04 O00L C017 C01S 176.5(9) 3_666 . . . ?
C021 N1 C019 O00U 171.4(16) . . . . ?
C01Q N1 C019 O00U -4(2) . . . . ?
C021 N1 C019 C01K -7(3) . . . . ?
C01Q N1 C019 C01K 178.0(14) . . . . ?
Ag05 S00E C01C C1 131.3(11) . . . . ?
Ag0A S00E C01C C1 40.0(13) 3_666 . . . ?
Ag07 S00E C01C C1 -48.5(13) . . . . ?
Ag01 S00E C01C C1 -142.9(11) . . . . ?
Ag05 S00E C01C C2 15.6(13) . . . . ?
Ag0A S00E C01C C2 -75.7(12) 3_666 . . . ?
Ag07 S00E C01C C2 -164.2(11) . . . . ?
Ag01 S00E C01C C2 101.4(12) . . . . ?
Ag05 S00E C01C C02B -103.7(12) . . . . ?
Ag0A S00E C01C C02B 165.1(11) 3_666 . . . ?
Ag07 S00E C01C C02B 76.6(12) . . . . ?
Ag01 S00E C01C C02B -17.9(13) . . . . ?
O00V C01A N2 C023 177.6(13) . . . . ?
C01D C01A N2 C023 -0.2(19) . . . . ?
O00V C01A N2 C022 -4.9(19) . . . . ?
C01D C01A N2 C022 177.4(12) . . . . ?
Ag03 S00D C01H C01O -10.8(9) . . . . ?
Ag0A S00D C01H C01O -103.8(8) . . . . ?
Ag06 S00D C01H C01O 72.7(8) . . . . ?
Ag04 S00D C01H C01O 159.3(7) . . . . ?
Ag03 S00D C01H C01U 111.0(8) . . . . ?
Ag0A S00D C01H C01U 17.9(10) . . . . ?
Ag06 S00D C01H C01U -165.5(7) . . . . ?
Ag04 S00D C01H C01U -78.9(9) . . . . ?
Ag03 S00D C01H C01R -131.1(7) . . . . ?
Ag0A S00D C01H C01R 135.9(7) . . . . ?
Ag06 S00D C01H C01R -47.5(8) . . . . ?
Ag04 S00D C01H C01R 39.0(8) . . . . ?
Ag04 O00N C01I O1 -1(2) . . . . ?
Ag04 O00N C01I C01L -179.4(7) . . . . ?
Ag06 O1 C01I O00N -18.2(18) . . . . ?
Ag06 O1 C01I C01L 160.4(7) . . . . ?
Ag09 S00B C01J C01X 139.9(8) . . . . ?
Ag03 S00B C01J C01X 36.3(10) . . . . ?
Ag02 S00B C01J C01X -53.4(9) . . . . ?
Ag01 S00B C01J C01X -134.1(8) . . . . ?
Ag09 S00B C01J C01W 21.0(10) . . . . ?
Ag03 S00B C01J C01W -82.7(9) . . . . ?
Ag02 S00B C01J C01W -172.4(8) . . . . ?
Ag01 S00B C01J C01W 106.9(8) . . . . ?
Ag09 S00B C01J C01Y -98.3(8) . . . . ?
Ag03 S00B C01J C01Y 158.1(8) . . . . ?
Ag02 S00B C01J C01Y 68.4(9) . . . . ?
Ag01 S00B C01J C01Y -12.4(9) . . . . ?
O00N C01I C01L F00O -3.4(17) . . . . ?
O1 C01I C01L F00O 177.7(12) . . . . ?
O00N C01I C01L F00W 122.4(13) . . . . ?
O1 C01I C01L F00W -56.5(15) . . . . ?
O00N C01I C01L F00Q -127.4(12) . . . . ?
O1 C01I C01L F00Q 53.7(14) . . . . ?
O00K C017 C01S F3 96(2) . . . . ?
O00L C017 C01S F3 -82(2) . . . . ?
O00K C017 C01S F4 -29.3(19) . . . . ?
O00L C017 C01S F4 153.3(14) . . . . ?
O00K C017 C01S F2 -137.3(15) . . . . ?
O00L C017 C01S F2 45(2) . . . . ?
O50 C018 O029 O50 180.002(5) 3_666 . . . ?
O50 C018 O029 O50 179.998(4) . . . 3_666 ?
O50 C018 O029 Ag09 89.5(18) 3_666 . . 3_666 ?
O50 C018 O029 Ag09 -90.5(18) . . . 3_666 ?
O029 C018 O50 O029 180.000(5) 3_666 . . . ?
O029 C018 O50 O029 180.000(4) . . . 3_666 ?
O029 C018 O50 Ag08 72.1(16) . . . . ?
O029 C018 O50 Ag08 -107.9(16) 3_666 . . . ?
O029 C018 O50 Ag03 -123.2(14) . . . . ?
O029 C018 O50 Ag03 56.8(14) 3_666 . . . ?
O50 O029 O50 C018 -0.001(3) 3_666 . . . ?
Ag09 O029 O50 C018 126.2(12) 3_666 . . . ?
C018 O029 O50 O029 0.000(4) . . . 3_666 ?
O50 O029 O50 O029 -0.002(2) 3_666 . . 3_666 ?
Ag09 O029 O50 O029 126.2(12) 3_666 . . 3_666 ?
C018 O029 O50 Ag08 -131.5(10) . . . . ?
O50 O029 O50 Ag08 -131.5(10) 3_666 . . . ?
Ag09 O029 O50 Ag08 -5.3(14) 3_666 . . . ?
C018 O029 O50 Ag03 100.9(15) . . . . ?
O50 O029 O50 Ag03 100.9(15) 3_666 . . . ?
Ag09 O029 O50 Ag03 -132.9(10) 3_666 . . . ?
O2 C028 C3 F01M 138(2) . . . . ?
O3 C028 C3 F01M -44(3) . . . . ?
O2 C028 C3 F026 17(3) . . . . ?
O3 C028 C3 F026 -166(2) . . . . ?
O2 C028 C3 F024 -101(3) . . . . ?
O3 C028 C3 F024 77(3) . . . . ?
O2 C028 O3 Ag0A -11(3) . . . . ?
C3 C028 O3 Ag0A 171.1(13) . . . . ?
